data_7008396
loop_
_publ_author_name
'Laromaine, Anna'
'Teixidor, Francesc'
'Kivek\"as, Raikko'
'Sillanp\"a\"a, Reijo'
'Benakki, Rajae'
'Gr\"uner, Bohumir'
'Vi\~nas, Clara'

_publ_section_title
;
 Synthesis, reactivity and structural studies of carboranyl thioethers
 and disulfides.
;
_journal_issue 10
_journal_name_full 'Dalton transactions (Cambridge, England : 2003)'
_journal_page_first 1785
_journal_page_last 1795
_journal_paper_doi 10.1039/b502328a
_journal_year 2005
_chemical_formula_moiety 'C16 H30 B20 S2'
_chemical_formula_sum 'C16 H30 B20 S2'
_chemical_formula_weight 502.72
_chemical_name_systematic
;
?
;
_space_group_IT_number 2
_symmetry_cell_setting triclinic
_symmetry_space_group_name_Hall '-P 1'
_symmetry_space_group_name_H-M 'P -1'
_atom_sites_solution_hydrogens geom
_atom_sites_solution_primary direct
_atom_sites_solution_secondary difmap
_audit_creation_method SHELXL-97
_cell_angle_alpha 110.95(3)
_cell_angle_beta 102.28(3)
_cell_angle_gamma 85.09(3)
_cell_formula_units_Z 2
_cell_length_a 11.579(3)
_cell_length_b 12.917(4)
_cell_length_c 10.511(5)
_cell_measurement_reflns_used 19
_cell_measurement_temperature 294(2)
_cell_measurement_theta_max 10.36
_cell_measurement_theta_min 4.42
_cell_volume 1434.5(10)
_computing_cell_refinement
;
MSC/AFC Diffractometer Control Software (Molecular Structure Corporation,
1993)
;
_computing_data_collection
;
MSC/AFC Diffractometer Control Software (Molecular Structure Corporation,
1993)
;
_computing_data_reduction
;
Texsan Process (Molecular Structure Corporation, 1993)
;
_computing_molecular_graphics 'SHELXTL/PC (Sheldrick, 1990)'
_computing_publication_material 'SHELXL-97 (Sheldrick, 1997)'
_computing_structure_refinement 'SHELXL-97 (Sheldrick, 1997)'
_computing_structure_solution 'SHELXS-97 (Sheldrick, 1990)'
_diffrn_ambient_temperature 294(2)
_diffrn_measured_fraction_theta_full 1.000
_diffrn_measured_fraction_theta_max 1.000
_diffrn_measurement_device_type 'Rigaku AFC5S'
_diffrn_measurement_method \w--2\q
_diffrn_radiation_monochromator graphite
_diffrn_radiation_source 'fine-focus sealed tube'
_diffrn_radiation_type MoK\a
_diffrn_radiation_wavelength 0.71069
_diffrn_reflns_av_R_equivalents 0.0000
_diffrn_reflns_av_sigmaI/netI 0.3254
_diffrn_reflns_limit_h_max 13
_diffrn_reflns_limit_h_min 0
_diffrn_reflns_limit_k_max 15
_diffrn_reflns_limit_k_min -15
_diffrn_reflns_limit_l_max 12
_diffrn_reflns_limit_l_min -12
_diffrn_reflns_number 5059
_diffrn_reflns_theta_full 25.00
_diffrn_reflns_theta_max 25.00
_diffrn_reflns_theta_min 1.69
_diffrn_standards_decay_% <1
_diffrn_standards_interval_count 150
_diffrn_standards_number 3
_exptl_absorpt_coefficient_mu 0.195
_exptl_absorpt_correction_T_max 0.9695
_exptl_absorpt_correction_T_min 0.9402
_exptl_absorpt_correction_type psi-scan
_exptl_absorpt_process_details 'North, Phillips & Mathews 1968'
_exptl_crystal_colour colourless
_exptl_crystal_density_diffrn 1.164
_exptl_crystal_density_meas ?
_exptl_crystal_density_method .
_exptl_crystal_description plate
_exptl_crystal_F_000 516
_exptl_crystal_size_max 0.32
_exptl_crystal_size_mid 0.30
_exptl_crystal_size_min 0.16
_refine_diff_density_max 0.282
_refine_diff_density_min -0.271
_refine_diff_density_rms 0.063
_refine_ls_extinction_method none
_refine_ls_goodness_of_fit_ref 1.003
_refine_ls_hydrogen_treatment constr
_refine_ls_matrix_type full
_refine_ls_number_parameters 346
_refine_ls_number_reflns 5059
_refine_ls_number_restraints 3
_refine_ls_restrained_S_all 1.005
_refine_ls_R_factor_all 0.1754
_refine_ls_R_factor_gt 0.0690
_refine_ls_shift/su_max 0.000
_refine_ls_shift/su_mean 0.000
_refine_ls_structure_factor_coef Fsqd
_refine_ls_weighting_details
;
calc w=1/[\s^2^(Fo^2^)+(0.0775P)^2^+0.0000P] where P=(Fo^2^+2Fc^2^)/3
;
_refine_ls_weighting_scheme calc
_refine_ls_wR_factor_gt 0.1558
_refine_ls_wR_factor_ref 0.1837
_reflns_number_gt 2640
_reflns_number_total 5059
_reflns_threshold_expression >2sigma(I)
_cod_data_source_file b502328a.txt
_cod_data_source_block '[1-S-2-Ph-1,2-C~2~B~10~H~10~]~2~'
_cod_original_cell_volume 1434.5(9)
_cod_database_code 7008396

loop_
_symmetry_equiv_pos_as_xyz
'x, y, z'
'-x, -y, -z'

loop_
_atom_site_label
_atom_site_type_symbol
_atom_site_fract_x
_atom_site_fract_y
_atom_site_fract_z
_atom_site_U_iso_or_equiv
_atom_site_adp_type
_atom_site_occupancy
_atom_site_calc_flag
_atom_site_refinement_flags
_atom_site_disorder_assembly
_atom_site_disorder_group
S1A S 0.00685(9) 0.66752(9) 0.23097(12) 0.0421(3) Uani 0.934(2) d P A 1
S2A S 0.03703(10) 0.82653(10) 0.35907(12) 0.0460(4) Uani 0.934(2) d P A 1
C1 C -0.1387(3) 0.6684(3) 0.1274(4) 0.0320(10) Uani 0.934(2) d P A 1
C2 C -0.2445(3) 0.5948(3) 0.1592(4) 0.0306(9) Uani 0.934(2) d P A 1
B3 B -0.2561(4) 0.7371(4) 0.2005(5) 0.0391(12) Uani 0.934(2) d P A 1
H3 H -0.2462 0.7953 0.3082 0.047 Uiso 0.934(2) calc PR A 1
B4 B -0.2048(4) 0.7688(4) 0.0695(5) 0.0402(12) Uani 0.934(2) d P A 1
H4 H -0.1635 0.8485 0.0913 0.048 Uiso 0.934(2) calc PR A 1
B5 B -0.1569(4) 0.6442(4) -0.0454(5) 0.0416(13) Uani 0.934(2) d P A 1
H5 H -0.0847 0.6422 -0.0994 0.050 Uiso 0.934(2) calc PR A 1
B6 B -0.1745(4) 0.5365(4) 0.0178(5) 0.0342(11) Uani 0.934(2) d P A 1
H6 H -0.1120 0.4663 0.0085 0.041 Uiso 0.934(2) calc PR A 1
B7 B -0.3804(4) 0.6478(4) 0.1186(5) 0.0394(12) Uani 0.934(2) d P A 1
H7 H -0.4536 0.6493 0.1710 0.047 Uiso 0.934(2) calc PR A 1
B8 B -0.3583(4) 0.7575(4) 0.0616(5) 0.0400(12) Uani 0.934(2) d P A 1
H8 H -0.4172 0.8306 0.0781 0.048 Uiso 0.934(2) calc PR A 1
B9 B -0.2973(4) 0.6986(4) -0.0915(5) 0.0402(12) Uani 0.934(2) d P A 1
H9 H -0.3177 0.7331 -0.1757 0.048 Uiso 0.934(2) calc PR A 1
B10 B -0.2784(4) 0.5542(4) -0.1252(5) 0.0418(12) Uani 0.934(2) d P A 1
H10 H -0.2855 0.4938 -0.2314 0.050 Uiso 0.934(2) calc PR A 1
B11 B -0.3285(4) 0.5230(4) 0.0058(5) 0.0348(11) Uani 0.934(2) d P A 1
H11 H -0.3669 0.4422 -0.0149 0.042 Uiso 0.934(2) calc PR A 1
B12 B -0.4044(4) 0.6235(4) -0.0624(5) 0.0394(12) Uani 0.934(2) d P A 1
H12 H -0.4933 0.6089 -0.1279 0.047 Uiso 0.934(2) calc PR A 1
C13 C -0.2114(4) 0.5489(4) 0.2766(4) 0.0386(10) Uani 0.934(2) d P A 1
C14 C -0.2287(5) 0.6101(4) 0.4085(5) 0.0719(17) Uani 0.934(2) d P A 1
H14 H -0.2572 0.6825 0.4271 0.086 Uiso 0.934(2) calc PR A 1
C15 C -0.2048(6) 0.5668(5) 0.5132(6) 0.094(2) Uani 0.934(2) d PD A 1
H15 H -0.2172 0.6092 0.6017 0.112 Uiso 0.934(2) calc PR A 1
C16 C -0.1624(6) 0.4602(6) 0.4855(7) 0.090(2) Uani 0.934(2) d PD A 1
H16 H -0.1442 0.4308 0.5563 0.109 Uiso 0.934(2) calc PR A 1
C17 C -0.1467(5) 0.3973(5) 0.3555(7) 0.0822(19) Uani 0.934(2) d P A 1
H17 H -0.1197 0.3245 0.3371 0.099 Uiso 0.934(2) calc PR A 1
C18 C -0.1713(5) 0.4421(4) 0.2497(6) 0.0603(14) Uani 0.934(2) d P A 1
H18 H -0.1603 0.3991 0.1608 0.072 Uiso 0.934(2) calc PR A 1
C21 C 0.1325(3) 0.8807(3) 0.2833(4) 0.0364(10) Uani 0.934(2) d P A 1
C22 C 0.2798(3) 0.9010(3) 0.3751(4) 0.0311(9) Uani 0.934(2) d P A 1
B23 B 0.2435(5) 0.8024(4) 0.2103(5) 0.0419(13) Uani 0.934(2) d P A 1
H23 H 0.2537 0.7129 0.1912 0.050 Uiso 0.934(2) calc PR A 1
B24 B 0.1259(5) 0.8557(4) 0.1139(5) 0.0459(14) Uani 0.934(2) d P A 1
H24 H 0.0603 0.8011 0.0303 0.055 Uiso 0.934(2) calc PR A 1
B25 B 0.0843(5) 0.9867(5) 0.2240(6) 0.0525(15) Uani 0.934(2) d P A 1
H25 H -0.0073 1.0181 0.2128 0.063 Uiso 0.934(2) calc PR A 1
B26 B 0.1784(4) 1.0108(4) 0.3888(6) 0.0445(13) Uani 0.934(2) d P A 1
H26 H 0.1467 1.0560 0.4856 0.053 Uiso 0.934(2) calc PR A 1
B27 B 0.3674(5) 0.8921(5) 0.2617(6) 0.0469(14) Uani 0.934(2) d P A 1
H27 H 0.4594 0.8618 0.2738 0.056 Uiso 0.934(2) calc PR A 1
B28 B 0.2729(5) 0.8628(5) 0.0962(6) 0.0565(16) Uani 0.934(2) d P A 1
H28 H 0.3040 0.8126 0.0005 0.068 Uiso 0.934(2) calc PR A 1
B29 B 0.1751(5) 0.9782(5) 0.1030(6) 0.0568(16) Uani 0.934(2) d P A 1
H29 H 0.1432 1.0038 0.0123 0.068 Uiso 0.934(2) calc PR A 1
B30 B 0.2065(5) 1.0748(5) 0.2764(7) 0.0617(17) Uani 0.934(2) d P A 1
H30 H 0.1939 1.1646 0.2995 0.074 Uiso 0.934(2) calc PR A 1
B31 B 0.3258(5) 1.0220(4) 0.3724(6) 0.0502(15) Uani 0.934(2) d P A 1
H31 H 0.3902 1.0769 0.4574 0.060 Uiso 0.934(2) calc PR A 1
B32 B 0.3218(5) 1.0006(5) 0.1954(6) 0.0574(16) Uani 0.934(2) d P A 1
H32 H 0.3844 1.0416 0.1638 0.069 Uiso 0.934(2) calc PR A 1
C33 C 0.3193(3) 0.8628(4) 0.4960(5) 0.0396(11) Uani 0.934(2) d P A 1
C34 C 0.2994(5) 0.9260(4) 0.6276(5) 0.0604(14) Uani 0.934(2) d P A 1
H34 H 0.2590 0.9933 0.6402 0.073 Uiso 0.934(2) calc PR A 1
C35 C 0.3372(5) 0.8924(5) 0.7394(6) 0.0786(18) Uani 0.934(2) d PD A 1
H35 H 0.3229 0.9364 0.8265 0.094 Uiso 0.934(2) calc PR A 1
C36 C 0.3962(5) 0.7935(5) 0.7218(7) 0.0787(18) Uani 0.934(2) d PD A 1
H36 H 0.4199 0.7691 0.7967 0.094 Uiso 0.934(2) calc PR A 1
C37 C 0.4207(5) 0.7302(5) 0.5951(7) 0.0794(18) Uani 0.934(2) d PD A 1
H37 H 0.4640 0.6646 0.5847 0.095 Uiso 0.934(2) calc PR A 1
C38 C 0.3805(4) 0.7644(4) 0.4806(5) 0.0650(15) Uani 0.934(2) d PD A 1
H38 H 0.3952 0.7203 0.3938 0.078 Uiso 0.934(2) calc PR A 1
S1B S -0.0430(4) 0.7581(4) 0.3220(5) 0.028(4) Uiso 0.066(2) d PR A 2
S2B S 0.1124(4) 0.7164(4) 0.2574(5) 0.040(5) Uiso 0.066(2) d PR A 2

loop_
_atom_site_aniso_label
_atom_site_aniso_U_11
_atom_site_aniso_U_22
_atom_site_aniso_U_33
_atom_site_aniso_U_23
_atom_site_aniso_U_13
_atom_site_aniso_U_12
S1A 0.0329(6) 0.0443(7) 0.0519(8) 0.0231(6) 0.0011(5) -0.0057(5)
S2A 0.0382(7) 0.0614(8) 0.0345(7) 0.0069(6) 0.0100(5) -0.0158(6)
C1 0.027(2) 0.037(2) 0.035(2) 0.0152(19) 0.0025(18) -0.0106(18)
C2 0.028(2) 0.030(2) 0.037(2) 0.0135(19) 0.0112(18) -0.0029(17)
B3 0.045(3) 0.035(3) 0.037(3) 0.011(2) 0.011(2) 0.000(2)
B4 0.040(3) 0.036(3) 0.047(3) 0.020(2) 0.002(2) -0.007(2)
B5 0.033(3) 0.062(4) 0.044(3) 0.035(3) 0.009(2) -0.002(2)
B6 0.033(3) 0.036(3) 0.037(3) 0.015(2) 0.010(2) -0.001(2)
B7 0.026(3) 0.040(3) 0.052(3) 0.015(3) 0.010(2) -0.001(2)
B8 0.032(3) 0.037(3) 0.051(3) 0.018(3) 0.007(2) 0.005(2)
B9 0.031(3) 0.048(3) 0.047(3) 0.027(3) -0.002(2) -0.006(2)
B10 0.041(3) 0.044(3) 0.036(3) 0.010(2) 0.005(2) -0.005(2)
B11 0.032(3) 0.039(3) 0.031(3) 0.008(2) 0.003(2) -0.010(2)
B12 0.031(3) 0.044(3) 0.043(3) 0.019(2) -0.003(2) -0.006(2)
C13 0.037(2) 0.048(3) 0.039(3) 0.023(2) 0.005(2) -0.013(2)
C14 0.114(5) 0.062(4) 0.044(3) 0.019(3) 0.020(3) -0.007(3)
C15 0.157(7) 0.092(5) 0.042(4) 0.034(4) 0.021(4) -0.005(5)
C16 0.109(5) 0.119(6) 0.077(5) 0.078(5) 0.007(4) -0.013(4)
C17 0.093(5) 0.083(4) 0.102(5) 0.069(4) 0.026(4) 0.012(4)
C18 0.074(4) 0.056(3) 0.064(4) 0.034(3) 0.018(3) 0.002(3)
C21 0.030(2) 0.047(3) 0.032(2) 0.014(2) -0.0016(18) -0.0157(19)
C22 0.023(2) 0.034(2) 0.034(2) 0.0087(18) 0.0040(17) -0.0033(17)
B23 0.050(3) 0.036(3) 0.035(3) 0.004(2) 0.015(2) -0.003(2)
B24 0.046(3) 0.061(4) 0.030(3) 0.015(3) 0.001(2) -0.015(3)
B25 0.047(3) 0.055(4) 0.056(4) 0.031(3) -0.009(3) -0.002(3)
B26 0.034(3) 0.044(3) 0.043(3) 0.005(3) 0.000(2) -0.002(2)
B27 0.032(3) 0.065(4) 0.049(3) 0.022(3) 0.012(2) -0.006(3)
B28 0.056(4) 0.077(4) 0.039(3) 0.019(3) 0.011(3) -0.014(3)
B29 0.051(3) 0.074(4) 0.055(4) 0.038(3) -0.004(3) -0.025(3)
B30 0.070(4) 0.041(3) 0.074(4) 0.028(3) -0.003(3) -0.007(3)
B31 0.040(3) 0.037(3) 0.069(4) 0.018(3) -0.005(3) -0.016(2)
B32 0.049(3) 0.069(4) 0.070(4) 0.044(3) 0.002(3) -0.022(3)
C33 0.026(2) 0.044(3) 0.049(3) 0.020(2) -0.002(2) -0.008(2)
C34 0.074(4) 0.069(4) 0.040(3) 0.025(3) 0.003(3) -0.006(3)
C35 0.093(5) 0.101(5) 0.045(3) 0.034(3) 0.003(3) -0.014(4)
C36 0.062(4) 0.102(5) 0.090(5) 0.063(4) -0.003(3) -0.011(4)
C37 0.066(4) 0.083(4) 0.103(5) 0.058(4) 0.005(4) 0.016(3)
C38 0.054(3) 0.075(4) 0.072(4) 0.039(3) 0.004(3) 0.008(3)

loop_
_atom_type_symbol
_atom_type_description
_atom_type_scat_dispersion_real
_atom_type_scat_dispersion_imag
_atom_type_scat_source
C C 0.0033 0.0016 'International Tables Vol C Tables 4.2.6.8 and 6.1.1.4'
H H 0.0000 0.0000 'International Tables Vol C Tables 4.2.6.8 and 6.1.1.4'
B B 0.0013 0.0007 'International Tables Vol C Tables 4.2.6.8 and 6.1.1.4'
S S 0.1246 0.1234 'International Tables Vol C Tables 4.2.6.8 and 6.1.1.4'

loop_
_geom_angle_atom_site_label_1
_geom_angle_atom_site_label_2
_geom_angle_atom_site_label_3
_geom_angle
_geom_angle_site_symmetry_1
_geom_angle_site_symmetry_3
_geom_angle_publ_flag
C1 S1A S2A 105.41(15) . . ?
C21 S2A S1A 105.20(15) . . ?
B4 C1 B5 62.7(3) . . ?
B4 C1 B6 114.7(3) . . ?
B5 C1 B6 63.2(3) . . ?
B4 C1 B3 63.4(3) . . ?
B5 C1 B3 114.1(3) . . ?
B6 C1 B3 111.9(3) . . ?
B4 C1 C2 110.5(3) . . ?
B5 C1 C2 110.3(3) . . ?
B6 C1 C2 60.3(2) . . ?
B3 C1 C2 59.5(2) . . ?
B4 C1 S1A 128.5(3) . . ?
B5 C1 S1A 120.6(3) . . ?
B6 C1 S1A 109.2(3) . . ?
B3 C1 S1A 121.8(3) . . ?
C2 C1 S1A 113.9(2) . . ?
C13 C2 B11 121.7(3) . . ?
C13 C2 B7 122.4(3) . . ?
B11 C2 B7 63.3(3) . . ?
C13 C2 B3 118.6(3) . . ?
B11 C2 B3 113.7(3) . . ?
B7 C2 B3 62.9(3) . . ?
C13 C2 B6 117.4(3) . . ?
B11 C2 B6 62.6(3) . . ?
B7 C2 B6 113.6(3) . . ?
B3 C2 B6 109.8(3) . . ?
C13 C2 C1 119.5(3) . . ?
B11 C2 C1 108.1(3) . . ?
B7 C2 C1 108.8(3) . . ?
B3 C2 C1 59.1(2) . . ?
B6 C2 C1 58.2(2) . . ?
C1 B3 C2 61.4(2) . . ?
C1 B3 B8 104.6(3) . . ?
C2 B3 B8 105.4(3) . . ?
C1 B3 B7 106.4(3) . . ?
C2 B3 B7 57.5(3) . . ?
B8 B3 B7 60.3(3) . . ?
C1 B3 B4 57.2(3) . . ?
C2 B3 B4 107.1(3) . . ?
B8 B3 B4 60.1(3) . . ?
B7 B3 B4 108.3(4) . . ?
C1 B3 H3 123.4 . . ?
C2 B3 H3 122.7 . . ?
B8 B3 H3 123.2 . . ?
B7 B3 H3 122.1 . . ?
B4 B3 H3 122.0 . . ?
C1 B4 B5 59.0(3) . . ?
C1 B4 B9 105.3(3) . . ?
B5 B4 B9 59.7(3) . . ?
C1 B4 B8 105.4(3) . . ?
B5 B4 B8 108.1(3) . . ?
B9 B4 B8 60.4(3) . . ?
C1 B4 B3 59.4(3) . . ?
B5 B4 B3 107.9(3) . . ?
B9 B4 B3 107.3(3) . . ?
B8 B4 B3 59.0(3) . . ?
C1 B4 H4 123.8 . . ?
B5 B4 H4 121.5 . . ?
B9 B4 H4 122.4 . . ?
B8 B4 H4 122.3 . . ?
B3 B4 H4 122.0 . . ?
C1 B5 B9 105.3(4) . . ?
C1 B5 B4 58.2(3) . . ?
B9 B5 B4 60.4(3) . . ?
C1 B5 B10 105.7(3) . . ?
B9 B5 B10 60.5(3) . . ?
B4 B5 B10 108.7(4) . . ?
C1 B5 B6 58.6(2) . . ?
B9 B5 B6 108.3(3) . . ?
B4 B5 B6 107.3(3) . . ?
B10 B5 B6 60.4(3) . . ?
C1 B5 H5 124.5 . . ?
B9 B5 H5 121.9 . . ?
B4 B5 H5 121.7 . . ?
B10 B5 H5 121.5 . . ?
B6 B5 H5 121.7 . . ?
C1 B6 C2 61.5(2) . . ?
C1 B6 B5 58.2(3) . . ?
C2 B6 B5 107.4(3) . . ?
C1 B6 B11 106.3(3) . . ?
C2 B6 B11 57.0(2) . . ?
B5 B6 B11 107.7(3) . . ?
C1 B6 B10 104.4(3) . . ?
C2 B6 B10 104.4(3) . . ?
B5 B6 B10 59.2(3) . . ?
B11 B6 B10 60.0(3) . . ?
C1 B6 H6 122.9 . . ?
C2 B6 H6 122.9 . . ?
B5 B6 H6 122.0 . . ?
B11 B6 H6 122.6 . . ?
B10 B6 H6 123.9 . . ?
C2 B7 B11 58.0(3) . . ?
C2 B7 B8 106.0(3) . . ?
B11 B7 B8 108.2(4) . . ?
C2 B7 B12 105.7(3) . . ?
B11 B7 B12 60.3(3) . . ?
B8 B7 B12 60.7(3) . . ?
C2 B7 B3 59.6(2) . . ?
B11 B7 B3 106.8(3) . . ?
B8 B7 B3 59.0(3) . . ?
B12 B7 B3 107.4(3) . . ?
C2 B7 H7 123.8 . . ?
B11 B7 H7 122.1 . . ?
B8 B7 H7 121.9 . . ?
B12 B7 H7 121.9 . . ?
B3 B7 H7 122.3 . . ?
B3 B8 B4 60.9(3) . . ?
B3 B8 B7 60.7(3) . . ?
B4 B8 B7 109.3(3) . . ?
B3 B8 B9 108.2(3) . . ?
B4 B8 B9 59.6(3) . . ?
B7 B8 B9 107.7(4) . . ?
B3 B8 B12 107.9(3) . . ?
B4 B8 B12 107.5(4) . . ?
B7 B8 B12 59.6(3) . . ?
B9 B8 B12 59.5(3) . . ?
B3 B8 H8 121.1 . . ?
B4 B8 H8 121.3 . . ?
B7 B8 H8 121.2 . . ?
B9 B8 H8 122.2 . . ?
B12 B8 H8 122.4 . . ?
B5 B9 B4 59.9(3) . . ?
B5 B9 B10 60.0(3) . . ?
B4 B9 B10 107.9(3) . . ?
B5 B9 B12 108.3(3) . . ?
B4 B9 B12 108.7(4) . . ?
B10 B9 B12 59.8(3) . . ?
B5 B9 B8 107.9(4) . . ?
B4 B9 B8 60.0(3) . . ?
B10 B9 B8 107.9(3) . . ?
B12 B9 B8 60.6(3) . . ?
B5 B9 H9 121.8 . . ?
B4 B9 H9 121.6 . . ?
B10 B9 H9 122.0 . . ?
B12 B9 H9 121.2 . . ?
B8 B9 H9 121.6 . . ?
B12 B10 B5 108.2(4) . . ?
B12 B10 B9 60.2(3) . . ?
B5 B10 B9 59.6(3) . . ?
B12 B10 B11 60.2(3) . . ?
B5 B10 B11 108.5(3) . . ?
B9 B10 B11 108.1(4) . . ?
B12 B10 B6 108.0(4) . . ?
B5 B10 B6 60.4(3) . . ?
B9 B10 B6 107.6(3) . . ?
B11 B10 B6 59.9(3) . . ?
B12 B10 H10 121.5 . . ?
B5 B10 H10 121.5 . . ?
B9 B10 H10 122.0 . . ?
B11 B10 H10 121.5 . . ?
B6 B10 H10 121.9 . . ?
C2 B11 B7 58.7(3) . . ?
C2 B11 B12 106.1(3) . . ?
B7 B11 B12 60.0(3) . . ?
C2 B11 B6 60.5(2) . . ?
B7 B11 B6 108.2(3) . . ?
B12 B11 B6 107.7(3) . . ?
C2 B11 B10 107.3(3) . . ?
B7 B11 B10 107.9(3) . . ?
B12 B11 B10 59.5(3) . . ?
B6 B11 B10 60.2(3) . . ?
C2 B11 H11 122.8 . . ?
B7 B11 H11 121.8 . . ?
B12 B11 H11 122.5 . . ?
B6 B11 H11 121.2 . . ?
B10 B11 H11 121.8 . . ?
B10 B12 B9 60.0(3) . . ?
B10 B12 B7 108.2(3) . . ?
B9 B12 B7 108.3(3) . . ?
B10 B12 B11 60.2(3) . . ?
B9 B12 B11 108.0(3) . . ?
B7 B12 B11 59.7(3) . . ?
B10 B12 B8 107.6(3) . . ?
B9 B12 B8 59.9(3) . . ?
B7 B12 B8 59.7(3) . . ?
B11 B12 B8 107.0(3) . . ?
B10 B12 H12 121.6 . . ?
B9 B12 H12 121.5 . . ?
B7 B12 H12 121.6 . . ?
B11 B12 H12 122.0 . . ?
B8 B12 H12 122.3 . . ?
C18 C13 C14 118.8(4) . . ?
C18 C13 C2 119.7(4) . . ?
C14 C13 C2 121.3(4) . . ?
C15 C14 C13 121.5(5) . . ?
C15 C14 H14 119.3 . . ?
C13 C14 H14 119.3 . . ?
C16 C15 C14 119.1(5) . . ?
C16 C15 H15 120.4 . . ?
C14 C15 H15 120.4 . . ?
C15 C16 C17 120.5(5) . . ?
C15 C16 H16 119.7 . . ?
C17 C16 H16 119.7 . . ?
C16 C17 C18 119.9(6) . . ?
C16 C17 H17 120.0 . . ?
C18 C17 H17 120.0 . . ?
C13 C18 C17 120.1(5) . . ?
C13 C18 H18 120.0 . . ?
C17 C18 H18 120.0 . . ?
B24 C21 B26 114.1(3) . . ?
B24 C21 B23 62.8(3) . . ?
B26 C21 B23 111.9(3) . . ?
B24 C21 B25 63.1(3) . . ?
B26 C21 B25 62.8(3) . . ?
B23 C21 B25 114.3(3) . . ?
B24 C21 C22 110.6(3) . . ?
B26 C21 C22 60.5(2) . . ?
B23 C21 C22 60.0(2) . . ?
B25 C21 C22 111.1(3) . . ?
B24 C21 S2A 127.2(3) . . ?
B26 C21 S2A 111.0(3) . . ?
B23 C21 S2A 121.5(3) . . ?
B25 C21 S2A 119.9(3) . . ?
C22 C21 S2A 114.6(3) . . ?
C33 C22 B27 122.5(4) . . ?
C33 C22 B31 122.9(3) . . ?
B27 C22 B31 62.5(3) . . ?
C33 C22 B23 118.7(3) . . ?
B27 C22 B23 63.0(3) . . ?
B31 C22 B23 112.5(3) . . ?
C33 C22 B26 119.0(3) . . ?
B27 C22 B26 112.1(3) . . ?
B31 C22 B26 61.9(3) . . ?
B23 C22 B26 108.5(3) . . ?
C33 C22 C21 119.9(3) . . ?
B27 C22 C21 108.2(3) . . ?
B31 C22 C21 107.4(3) . . ?
B23 C22 C21 58.4(2) . . ?
B26 C22 C21 58.1(2) . . ?
C21 B23 C22 61.7(2) . . ?
C21 B23 B28 105.3(4) . . ?
C22 B23 B28 105.9(4) . . ?
C21 B23 B24 57.9(3) . . ?
C22 B23 B24 108.1(4) . . ?
B28 B23 B24 60.4(3) . . ?
C21 B23 B27 106.4(3) . . ?
C22 B23 B27 57.3(3) . . ?
B28 B23 B27 60.3(3) . . ?
B24 B23 B27 108.5(4) . . ?
C21 B23 H23 123.0 . . ?
C22 B23 H23 122.3 . . ?
B28 B23 H23 122.8 . . ?
B24 B23 H23 121.5 . . ?
B27 B23 H23 122.4 . . ?
C21 B24 B28 105.7(4) . . ?
C21 B24 B23 59.3(3) . . ?
B28 B24 B23 59.4(3) . . ?
C21 B24 B25 59.2(3) . . ?
B28 B24 B25 108.7(4) . . ?
B23 B24 B25 108.3(4) . . ?
C21 B24 B29 106.2(4) . . ?
B28 B24 B29 60.4(3) . . ?
B23 B24 B29 108.0(4) . . ?
B25 B24 B29 60.4(3) . . ?
C21 B24 H24 123.7 . . ?
B28 B24 H24 122.1 . . ?
B23 B24 H24 121.7 . . ?
B25 B24 H24 121.1 . . ?
B29 B24 H24 121.8 . . ?
C21 B25 B30 104.9(4) . . ?
C21 B25 B24 57.7(3) . . ?
B30 B25 B24 107.6(4) . . ?
C21 B25 B29 104.7(4) . . ?
B30 B25 B29 60.4(3) . . ?
B24 B25 B29 60.0(3) . . ?
C21 B25 B26 58.6(3) . . ?
B30 B25 B26 59.7(3) . . ?
B24 B25 B26 106.3(4) . . ?
B29 B25 B26 107.6(4) . . ?
C21 B25 H25 124.8 . . ?
B30 B25 H25 122.1 . . ?
B24 B25 H25 122.4 . . ?
B29 B25 H25 122.1 . . ?
B26 B25 H25 122.3 . . ?
C21 B26 C22 61.4(3) . . ?
C21 B26 B30 105.0(4) . . ?
C22 B26 B30 105.6(4) . . ?
C21 B26 B31 106.8(4) . . ?
C22 B26 B31 57.9(3) . . ?
B30 B26 B31 60.1(3) . . ?
C21 B26 B25 58.6(3) . . ?
C22 B26 B25 108.5(4) . . ?
B30 B26 B25 59.7(3) . . ?
B31 B26 B25 108.6(4) . . ?
C21 B26 H26 122.8 . . ?
C22 B26 H26 122.1 . . ?
B30 B26 H26 123.4 . . ?
B31 B26 H26 122.1 . . ?
B25 B26 H26 121.3 . . ?
C22 B27 B31 59.1(3) . . ?
C22 B27 B32 106.4(4) . . ?
B31 B27 B32 60.1(3) . . ?
C22 B27 B28 106.4(4) . . ?
B31 B27 B28 108.2(4) . . ?
B32 B27 B28 60.2(3) . . ?
C22 B27 B23 59.7(3) . . ?
B31 B27 B23 107.2(4) . . ?
B32 B27 B23 106.5(4) . . ?
B28 B27 B23 58.7(3) . . ?
C22 B27 H27 122.9 . . ?
B31 B27 H27 121.6 . . ?
B32 B27 H27 122.3 . . ?
B28 B27 H27 122.1 . . ?
B23 B27 H27 122.7 . . ?
B23 B28 B24 60.3(3) . . ?
B23 B28 B27 61.0(3) . . ?
B24 B28 B27 109.0(4) . . ?
B23 B28 B32 108.0(4) . . ?
B24 B28 B32 107.2(4) . . ?
B27 B28 B32 59.8(3) . . ?
B23 B28 B29 108.5(4) . . ?
B24 B28 B29 60.1(3) . . ?
B27 B28 B29 108.1(4) . . ?
B32 B28 B29 59.2(3) . . ?
B23 B28 H28 121.1 . . ?
B24 B28 H28 121.6 . . ?
B27 B28 H28 121.1 . . ?
B32 B28 H28 122.6 . . ?
B29 B28 H28 121.9 . . ?
B32 B29 B25 107.4(4) . . ?
B32 B29 B24 107.6(4) . . ?
B25 B29 B24 59.6(3) . . ?
B32 B29 B30 59.7(3) . . ?
B25 B29 B30 59.1(3) . . ?
B24 B29 B30 106.4(4) . . ?
B32 B29 B28 60.3(3) . . ?
B25 B29 B28 107.2(4) . . ?
B24 B29 B28 59.5(3) . . ?
B30 B29 B28 107.1(4) . . ?
B32 B29 H29 121.6 . . ?
B25 B29 H29 122.3 . . ?
B24 B29 H29 122.4 . . ?
B30 B29 H29 122.8 . . ?
B28 B29 H29 122.0 . . ?
B26 B30 B25 60.6(3) . . ?
B26 B30 B32 107.9(4) . . ?
B25 B30 B32 108.4(4) . . ?
B26 B30 B31 60.4(3) . . ?
B25 B30 B31 109.6(4) . . ?
B32 B30 B31 60.2(3) . . ?
B26 B30 B29 108.4(4) . . ?
B25 B30 B29 60.5(3) . . ?
B32 B30 B29 59.5(3) . . ?
B31 B30 B29 108.4(4) . . ?
B26 B30 H30 121.5 . . ?
B25 B30 H30 120.8 . . ?
B32 B30 H30 122.0 . . ?
B31 B30 H30 120.9 . . ?
B29 B30 H30 121.7 . . ?
C22 B31 B27 58.3(3) . . ?
C22 B31 B30 107.0(4) . . ?
B27 B31 B30 108.1(4) . . ?
C22 B31 B32 105.8(4) . . ?
B27 B31 B32 60.2(3) . . ?
B30 B31 B32 59.7(3) . . ?
C22 B31 B26 60.2(3) . . ?
B27 B31 B26 107.4(3) . . ?
B30 B31 B26 59.5(3) . . ?
B32 B31 B26 106.9(4) . . ?
C22 B31 H31 123.1 . . ?
B27 B31 H31 121.9 . . ?
B30 B31 H31 121.8 . . ?
B32 B31 H31 122.6 . . ?
B26 B31 H31 122.0 . . ?
B30 B32 B29 60.9(3) . . ?
B30 B32 B27 108.0(4) . . ?
B29 B32 B27 109.3(4) . . ?
B30 B32 B31 60.1(3) . . ?
B29 B32 B31 109.5(4) . . ?
B27 B32 B31 59.6(3) . . ?
B30 B32 B28 108.1(4) . . ?
B29 B32 B28 60.5(3) . . ?
B27 B32 B28 60.0(3) . . ?
B31 B32 B28 107.7(4) . . ?
B30 B32 H32 121.6 . . ?
B29 B32 H32 120.3 . . ?
B27 B32 H32 121.6 . . ?
B31 B32 H32 121.6 . . ?
B28 B32 H32 121.9 . . ?
C38 C33 C34 117.8(4) . . ?
C38 C33 C22 120.4(4) . . ?
C34 C33 C22 121.8(4) . . ?
C35 C34 C33 122.1(5) . . ?
C35 C34 H34 119.0 . . ?
C33 C34 H34 119.0 . . ?
C36 C35 C34 119.4(6) . . ?
C36 C35 H35 120.3 . . ?
C34 C35 H35 120.3 . . ?
C35 C36 C37 120.5(6) . . ?
C35 C36 H36 119.7 . . ?
C37 C36 H36 119.7 . . ?
C36 C37 C38 119.8(5) . . ?
C36 C37 H37 120.1 . . ?
C38 C37 H37 120.1 . . ?
C33 C38 C37 120.4(5) . . ?
C33 C38 H38 119.8 . . ?
C37 C38 H38 119.8 . . ?

loop_
_geom_bond_atom_site_label_1
_geom_bond_atom_site_label_2
_geom_bond_distance
_geom_bond_site_symmetry_2
_geom_bond_publ_flag
S1A C1 1.803(4) . ?
S1A S2A 2.0245(19) . ?
S2A C21 1.803(4) . ?
C1 B4 1.684(6) . ?
C1 B5 1.699(6) . ?
C1 B6 1.707(6) . ?
C1 B3 1.726(6) . ?
C1 C2 1.766(5) . ?
C2 C13 1.517(5) . ?
C2 B11 1.681(6) . ?
C2 B7 1.693(6) . ?
C2 B3 1.732(6) . ?
C2 B6 1.744(6) . ?
B3 B8 1.757(7) . ?
B3 B7 1.787(7) . ?
B3 B4 1.792(7) . ?
B3 H3 1.1000 . ?
B4 B5 1.761(7) . ?
B4 B9 1.770(7) . ?
B4 B8 1.778(7) . ?
B4 H4 1.1000 . ?
B5 B9 1.757(7) . ?
B5 B10 1.765(7) . ?
B5 B6 1.785(6) . ?
B5 H5 1.1000 . ?
B6 B11 1.780(6) . ?
B6 B10 1.785(7) . ?
B6 H6 1.1000 . ?
B7 B11 1.771(7) . ?
B7 B8 1.780(7) . ?
B7 B12 1.777(7) . ?
B7 H7 1.1000 . ?
B8 B9 1.784(7) . ?
B8 B12 1.797(7) . ?
B8 H8 1.1000 . ?
B9 B10 1.774(7) . ?
B9 B12 1.776(7) . ?
B9 H9 1.1000 . ?
B10 B12 1.769(7) . ?
B10 B11 1.781(7) . ?
B10 H10 1.1000 . ?
B11 B12 1.781(7) . ?
B11 H11 1.1000 . ?
B12 H12 1.1000 . ?
C13 C18 1.367(6) . ?
C13 C14 1.376(6) . ?
C14 C15 1.374(7) . ?
C14 H14 0.9300 . ?
C15 C16 1.371(5) . ?
C15 H15 0.9300 . ?
C16 C17 1.359(8) . ?
C16 H16 0.9300 . ?
C17 C18 1.397(7) . ?
C17 H17 0.9300 . ?
C18 H18 0.9300 . ?
C21 B24 1.678(6) . ?
C21 B26 1.704(6) . ?
C21 B23 1.705(6) . ?
C21 B25 1.705(6) . ?
C21 C22 1.763(5) . ?
C22 C33 1.493(6) . ?
C22 B27 1.691(6) . ?
C22 B31 1.705(6) . ?
C22 B23 1.733(6) . ?
C22 B26 1.747(6) . ?
B23 B28 1.748(7) . ?
B23 B24 1.763(7) . ?
B23 B27 1.789(7) . ?
B23 H23 1.1000 . ?
B24 B28 1.765(8) . ?
B24 B25 1.769(8) . ?
B24 B29 1.776(7) . ?
B24 H24 1.1000 . ?
B25 B30 1.760(8) . ?
B25 B29 1.784(8) . ?
B25 B26 1.776(7) . ?
B25 H25 1.1000 . ?
B26 B30 1.759(8) . ?
B26 B31 1.775(7) . ?
B26 H26 1.1000 . ?
B27 B31 1.762(8) . ?
B27 B32 1.773(8) . ?
B27 B28 1.778(8) . ?
B27 H27 1.1000 . ?
B28 B32 1.780(8) . ?
B28 B29 1.782(9) . ?
B28 H28 1.1000 . ?
B29 B32 1.759(8) . ?
B29 B30 1.783(8) . ?
B29 H29 1.1000 . ?
B30 B32 1.762(9) . ?
B30 B31 1.770(8) . ?
B30 H30 1.1000 . ?
B31 B32 1.771(8) . ?
B31 H31 1.1000 . ?
B32 H32 1.1000 . ?
C33 C38 1.375(6) . ?
C33 C34 1.390(6) . ?
C34 C35 1.369(7) . ?
C34 H34 0.9300 . ?
C35 C36 1.367(5) . ?
C35 H35 0.9300 . ?
C36 C37 1.365(8) . ?
C36 H36 0.9300 . ?
C37 C38 1.403(5) . ?
C37 H37 0.9300 . ?
C38 H38 0.9300 . ?
S1B S2B 2.0202 . ?

loop_
_geom_torsion_atom_site_label_1
_geom_torsion_atom_site_label_2
_geom_torsion_atom_site_label_3
_geom_torsion_atom_site_label_4
_geom_torsion
_geom_torsion_site_symmetry_1
_geom_torsion_site_symmetry_2
_geom_torsion_site_symmetry_3
_geom_torsion_site_symmetry_4
_geom_torsion_publ_flag
C13 C2 C22 C33 -1.3(3) . . . . ?
S1A C1 C2 C13 6.5(5) . . . . ?
C1 S1A S2A C21 -101.7(2) . . . . ?
S2A C21 C22 C33 6.3(5) . . . . ?
C2 C1 S1A S2A -113.4(2) . . . . ?
C22 C21 S2A S1A -107.8(3) . . . . ?
C1 C2 C13 C14 90.6(5) . . . . ?
C1 C2 C13 C18 -94.0(5) . . . . ?
C21 C22 C33 C34 -82.4(5) . . . . ?
C21 C22 C33 C38 99.7(5) . . . . ?
